data_4313306
loop_
_publ_author_name
'Jenny Y. Yang'
'Matthew P. Shores'
'Jennifer J. Sokol'
'Jeffrey R. Long'

_publ_contact_author
;
        Jeffrey R. Long
        Department of Chemistry
        University of California, Berkeley
        United States of America
;
_publ_contact_author_email jlong@cchem.berkeley.edu
_publ_contact_author_fax '510 643-3832'
_publ_contact_author_phone '510 642-0860'
_publ_section_title
;
 High-Nuclearity Metal-Cyanide Clusters: Synthesis, Magnetic Properties,
 and Inclusion Behavior of Open-Cage Species Incorporating [(tach)M(CN)3]
 (M = Cr, Fe, Co) Complexes
;
_journal_name_full 'Inorganic Chemistry'
_journal_page_first 1403
_journal_page_last 1419
_journal_paper_doi 10.1021/ic026065f
_journal_volume 42
_journal_year 2003
_chemical_compound_source synthetic
_chemical_formula_structural
;
 [(C6H15N3)3(C10H24N4)2Ni3Cr2(CN)6]I6
;
_chemical_formula_sum 'C48 H102 Cr2 I2 N24 Ni3'
_chemical_formula_weight 1549.47
_chemical_name_systematic
; 
 ? 
;
_space_group_IT_number 155
_symmetry_cell_setting rhombohedral
_symmetry_Int_Tables_number 155
_symmetry_space_group_name_Hall 'R 3 2"'
_symmetry_space_group_name_H-M 'R 3 2 :H'
_atom_sites_solution_hydrogens geom
_atom_sites_solution_primary direct
_atom_sites_solution_secondary difmap
_audit_creation_method SHELXL
_cell_angle_alpha 90.00
_cell_angle_beta 90.00
_cell_angle_gamma 120.00
_cell_formula_units_Z 3
_cell_length_a 15.9466(2)
_cell_length_b 15.9466(2)
_cell_length_c 25.4083(5)
_cell_measurement_temperature 173(2)
_cell_volume 5595.55(15)
_computing_cell_refinement
;
  SMART (Siemens, 1995), SAINT (Siemens, 1995)
;
_computing_data_collection 'SMART (Siemens, 1995)'
_computing_data_reduction
;
  SAINT (Siemens, 1995), XPREP (Siemens, 1995)
;
_computing_structure_refinement 'SHELXL-93 (Sheldrick, 1993)'
_computing_structure_solution 'SHELXS-86 (Sheldrick, 1990)'
_diffrn_ambient_temperature 173(2)
_diffrn_measurement_device SMART
_diffrn_measurement_method 'omega scans with profile analysis'
_diffrn_radiation_monochromator graphite
_diffrn_radiation_source 'fine-focus sealed tube'
_diffrn_radiation_type MoK\a
_diffrn_radiation_wavelength 0.71073
_diffrn_reflns_av_R_equivalents 0.0275
_diffrn_reflns_av_sigmaI/netI 0.0388
_diffrn_reflns_limit_h_max 18
_diffrn_reflns_limit_h_min -18
_diffrn_reflns_limit_k_max 17
_diffrn_reflns_limit_k_min -19
_diffrn_reflns_limit_l_max 22
_diffrn_reflns_limit_l_min -30
_diffrn_reflns_number 8444
_diffrn_reflns_theta_max 25.55
_diffrn_reflns_theta_min 1.68
_exptl_absorpt_coefficient_mu 1.899
_exptl_absorpt_correction_T_max 0.830962
_exptl_absorpt_correction_T_min 0.636932
_exptl_absorpt_correction_type multi-scan
_exptl_absorpt_process_details 'Blessing, Acta Cryst. (1995) A51 33'
_exptl_crystal_colour yellow
_exptl_crystal_density_diffrn 1.379
_exptl_crystal_density_meas ?
_exptl_crystal_F_000 2388
_exptl_crystal_size_max 0.31
_exptl_crystal_size_mid 0.23
_exptl_crystal_size_min 0.05
_refine_diff_density_max 0.992
_refine_diff_density_min -2.124
_refine_diff_density_rms 0.158
_refine_ls_abs_structure_details 'Flack H D (1983), Acta Cryst. A39, 876-881'
_refine_ls_abs_structure_Flack 0.40(9)
_refine_ls_extinction_method none
_refine_ls_goodness_of_fit_all 1.117
_refine_ls_goodness_of_fit_obs 1.177
_refine_ls_matrix_type full
_refine_ls_number_parameters 117
_refine_ls_number_reflns 2169
_refine_ls_number_restraints 0
_refine_ls_restrained_S_all 1.117
_refine_ls_restrained_S_obs 1.177
_refine_ls_R_factor_all 0.0493
_refine_ls_R_factor_obs 0.0410
_refine_ls_shift/esd_max 0.000
_refine_ls_shift/esd_mean 0.000
_refine_ls_structure_factor_coef Fsqd
_refine_ls_weighting_details 'w=1/[\s^2^(Fo^2^)+(0.0426P)^2^+82.3639P] where P=(Fo^2^+2Fc^2^)/3'
_refine_ls_weighting_scheme calc
_refine_ls_wR_factor_all 0.1059
_refine_ls_wR_factor_obs 0.1027
_reflns_number_observed 1854
_reflns_number_total 2169
_reflns_observed_criterion >2sigma(I)
_cod_data_source_file ic026065f-2_s2_17.cif
_cod_data_source_block 17
_cod_depositor_comments
;
The following automatic conversions were performed:

'_exptl_crystal_density_meas' value 'not measured' was changed to '?'
- the value is perceived as not measured.

Automatic conversion script
Id: cif_fix_values 3008 2015-01-20 13:52:24Z robertas 

The following automatic conversions were performed:

'_refine_ls_weighting_scheme' value 'calc
w=1/[\s^2^(Fo^2^)+(0.0426P)^2^+82.3639P] where P=(Fo^2^+2Fc^2^)/3'
was changed to 'calc'. New tag '_refine_ls_weighting_details' was
created. The value of the new tag was set to
'w=1/[\s^2^(Fo^2^)+(0.0426P)^2^+82.3639P] where P=(Fo^2^+2Fc^2^)/3'.

Automatic conversion script
Id: cif_fix_values 3143 2015-03-26 13:38:13Z robertas 
;
_cod_original_cell_volume 5595.54(15)
_cod_original_sg_symbol_H-M 'R 3 2'
_cod_database_code 4313306
_diffrn_measurement_detector 'CCD area detector'

loop_
_symmetry_equiv_pos_as_xyz
'x, y, z'
'-y, x-y, z'
'-x+y, -x, z'
'y, x, -z'
'x-y, -y, -z'
'-x, -x+y, -z'
'x+2/3, y+1/3, z+1/3'
'-y+2/3, x-y+1/3, z+1/3'
'-x+y+2/3, -x+1/3, z+1/3'
'y+2/3, x+1/3, -z+1/3'
'x-y+2/3, -y+1/3, -z+1/3'
'-x+2/3, -x+y+1/3, -z+1/3'
'x+1/3, y+2/3, z+2/3'
'-y+1/3, x-y+2/3, z+2/3'
'-x+y+1/3, -x+2/3, z+2/3'
'y+1/3, x+2/3, -z+2/3'
'x-y+1/3, -y+2/3, -z+2/3'
'-x+1/3, -x+y+2/3, -z+2/3'

loop_
_atom_site_aniso_label
_atom_site_aniso_U_11
_atom_site_aniso_U_22
_atom_site_aniso_U_33
_atom_site_aniso_U_23
_atom_site_aniso_U_13
_atom_site_aniso_U_12
Cr1 0.0181(6) 0.0181(6) 0.0225(11) 0.000 0.000 0.0091(3)
C1 0.020(6) 0.023(4) 0.027(4) 0.002(3) 0.021(5) 0.006(6)
N1 0.032(6) 0.021(3) 0.036(4) -0.006(3) 0.027(5) 0.000(6)
N2 0.011(5) 0.034(6) 0.032(4) 0.010(5) 0.011(4) 0.008(3)
C2 0.033(7) 0.032(7) 0.026(5) 0.014(5) 0.004(5) 0.016(5)
C3 0.043(5) 0.067(10) 0.026(5) 0.022(6) -0.008(4) 0.036(9)
Ni1 0.0207(5) 0.0177(6) 0.0296(8) 0.0003(5) 0.0001(3) 0.0088(3)
I1 0.0223(4) 0.0223(4) 0.0213(4) 0.0073(2) -0.0073(2) 0.0086(6)
I2 0.0441(11) 0.0415(7) 0.1060(13) 0.0023(4) 0.0046(9) 0.0221(5)

loop_
_atom_site_label
_atom_site_type_symbol
_atom_site_fract_x
_atom_site_fract_y
_atom_site_fract_z
_atom_site_U_iso_or_equiv
_atom_site_thermal_displace_type
_atom_site_occupancy
_atom_site_calc_flag
_atom_site_refinement_flags
_atom_site_disorder_group
Cr1 Cr 0.6667 0.3333 0.11185(8) 0.0196(4) Uani 1 d S .
C1 C 0.6025(11) 0.2076(5) 0.0652(3) 0.025(2) Uani 1 d . .
N1 N 0.5710(10) 0.1356(5) 0.0431(3) 0.036(2) Uani 1 d . .
N2 N 0.7221(9) 0.2661(10) 0.1598(3) 0.027(2) Uani 1 d . .
H2A H 0.6807(25) 0.1916(44) 0.1540(4) 0.033 Uiso 1 calc R .
H2B H 0.7922(40) 0.2877(14) 0.1473(8) 0.033 Uiso 1 calc R .
C2 C 0.7251(12) 0.2856(12) 0.2179(3) 0.031(2) Uani 1 d . .
H2 H 0.7581(12) 0.2552(12) 0.2352(3) 0.037 Uiso 1 calc R .
C3 C 0.7708(6) 0.3860(14) 0.2355(4) 0.041(2) Uani 1 d . .
H3A H 0.8362(6) 0.4210(14) 0.2217(4) 0.050 Uiso 1 calc R .
H3B H 0.7752(6) 0.3874(14) 0.2736(4) 0.050 Uiso 1 calc R .
Ni1 Ni 0.5001(2) 0.0000 0.0000 0.0230(3) Uani 1 d S .
N3 N 0.5920(13) -0.0319(14) 0.0393(6) 0.029(4) Uiso 0.50 d P .
N3A N 0.5434(10) -0.0713(10) 0.0561(5) 0.011(3) Uiso 0.50 d P .
N4 N 0.3810(8) -0.0451(8) 0.0486(4) 0.032(3) Uiso 1 d . .
C4 C 0.3012(9) -0.0476(9) 0.0146(5) 0.042(3) Uiso 1 d . .
C5 C 0.6767(10) -0.0032(14) -0.0072(6) 0.009(3) Uiso 0.50 d P .
C5A C 0.6185(12) -0.0854(12) 0.0280(6) 0.015(4) Uiso 0.50 d P .
C6 C 0.3588(14) -0.1587(13) 0.0692(7) 0.013(4) Uiso 0.50 d P .
C6A C 0.3290(15) -0.1326(14) 0.0775(7) 0.020(4) Uiso 0.50 d P .
C7 C 0.4574(16) -0.1487(15) 0.0955(9) 0.016(5) Uiso 0.50 d P .
C7A C 0.4058(12) -0.1397(12) 0.1116(7) 0.016(4) Uiso 0.50 d P .
C8 C 0.5408(14) -0.1298(14) 0.0609(7) 0.014(4) Uiso 0.50 d P .
C8A C 0.4817(20) -0.1494(17) 0.0830(9) 0.021(6) Uiso 0.50 d P .
I1 I 0.70119(7) 0.03452(7) 0.1667 0.0231(2) Uani 1 d S .
I2 I 0.3333 0.03421(12) 0.1667 0.0636(5) Uani 1 d S .

loop_
_atom_type_symbol
_atom_type_description
_atom_type_scat_dispersion_real
_atom_type_scat_dispersion_imag
_atom_type_scat_source
C C 0.0033 0.0016 'International Tables Vol C Tables 4.2.6.8 and 6.1.1.4'
H H 0.0000 0.0000 'International Tables Vol C Tables 4.2.6.8 and 6.1.1.4'
N N 0.0061 0.0033 'International Tables Vol C Tables 4.2.6.8 and 6.1.1.4'
Cr Cr 0.3209 0.6236 'International Tables Vol C Tables 4.2.6.8 and 6.1.1.4'
Ni Ni 0.3393 1.1124 'International Tables Vol C Tables 4.2.6.8 and 6.1.1.4'
I I -0.4742 1.8119 'International Tables Vol C Tables 4.2.6.8 and 6.1.1.4'

loop_
_geom_angle_atom_site_label_1
_geom_angle_atom_site_label_2
_geom_angle_atom_site_label_3
_geom_angle
_geom_angle_site_symmetry_1
_geom_angle_site_symmetry_3
_geom_angle_publ_flag
N2 Cr1 N2 89.4(3) . 3_665 ?
N2 Cr1 N2 89.4(3) . 2_655 ?
N2 Cr1 N2 89.4(3) 3_665 2_655 ?
N2 Cr1 C1 91.1(4) . 2_655 ?
N2 Cr1 C1 177.5(5) 3_665 2_655 ?
N2 Cr1 C1 88.2(5) 2_655 2_655 ?
N2 Cr1 C1 88.2(5) . . ?
N2 Cr1 C1 91.1(4) 3_665 . ?
N2 Cr1 C1 177.5(5) 2_655 . ?
C1 Cr1 C1 91.4(3) 2_655 . ?
N2 Cr1 C1 177.5(5) . 3_665 ?
N2 Cr1 C1 88.2(5) 3_665 3_665 ?
N2 Cr1 C1 91.1(4) 2_655 3_665 ?
C1 Cr1 C1 91.4(3) 2_655 3_665 ?
C1 Cr1 C1 91.4(3) . 3_665 ?
N1 C1 Cr1 173.7(13) . . ?
C1 N1 Ni1 175.1(16) . . ?
C2 N2 Cr1 116.3(5) . . ?
C3 C2 N2 118.4(10) . . ?
C3 C2 C3 109.9(9) . 3_665 ?
N2 C2 C3 104.4(11) . 3_665 ?
C2 C3 C2 113.4(8) . 2_655 ?
N3 Ni1 N3 64.8(10) 5 . ?
N3 Ni1 N4 170.3(6) 5 . ?
N3 Ni1 N4 105.7(5) . . ?
N3 Ni1 N4 105.7(5) 5 5 ?
N3 Ni1 N4 170.3(6) . 5 ?
N4 Ni1 N4 83.9(6) . 5 ?
N3 Ni1 N3A 22.7(6) 5 5 ?
N3 Ni1 N3A 85.9(7) . 5 ?
N4 Ni1 N3A 166.6(5) . 5 ?
N4 Ni1 N3A 84.4(5) 5 5 ?
N3 Ni1 N3A 85.9(7) 5 . ?
N3 Ni1 N3A 22.7(6) . . ?
N4 Ni1 N3A 84.4(5) . . ?
N4 Ni1 N3A 166.6(5) 5 . ?
N3A Ni1 N3A 107.9(8) 5 . ?
N3 Ni1 N1 85.4(7) 5 5 ?
N3 Ni1 N1 92.4(6) . 5 ?
N4 Ni1 N1 93.3(5) . 5 ?
N4 Ni1 N1 88.6(4) 5 5 ?
N3A Ni1 N1 92.8(5) 5 5 ?
N3A Ni1 N1 85.7(4) . 5 ?
N3 Ni1 N1 92.4(6) 5 . ?
N3 Ni1 N1 85.4(7) . . ?
N4 Ni1 N1 88.6(4) . . ?
N4 Ni1 N1 93.3(5) 5 . ?
N3A Ni1 N1 85.7(4) 5 . ?
N3A Ni1 N1 92.8(5) . . ?
N1 Ni1 N1 177.4(9) 5 . ?
N3A N3 C5A 96.6(21) . . ?
N3A N3 C8 35.5(13) . . ?
C5A N3 C8 61.5(15) . . ?
N3A N3 C5 157.6(23) . 5 ?
C5A N3 C5 61.0(14) . 5 ?
C8 N3 C5 122.3(17) . 5 ?
N3A N3 C5 152.5(21) . . ?
C5A N3 C5 59.1(13) . . ?
C8 N3 C5 120.1(16) . . ?
C5 N3 C5 11.5(11) 5 . ?
N3A N3 Ni1 85.7(16) . . ?
C5A N3 Ni1 129.2(14) . . ?
C8 N3 Ni1 111.3(12) . . ?
C5 N3 Ni1 107.5(11) 5 . ?
C5 N3 Ni1 99.6(10) . . ?
N3 N3A C8 112.9(23) . . ?
N3 N3A C8A 161.4(22) . . ?
C8 N3A C8A 49.0(18) . . ?
N3 N3A C5A 50.1(16) . . ?
C8 N3A C5A 63.2(16) . . ?
C8A N3A C5A 112.1(17) . . ?
N3 N3A C7 172.2(19) . . ?
C8 N3A C7 63.9(17) . . ?
C8A N3A C7 15.1(14) . . ?
C5A N3A C7 127.1(14) . . ?
N3 N3A Ni1 71.6(15) . . ?
C8 N3A Ni1 139.7(17) . . ?
C8A N3A Ni1 123.8(14) . . ?
C5A N3A Ni1 104.8(10) . . ?
C7 N3A Ni1 115.7(10) . . ?
C6A N4 C4 101.3(12) . . ?
C6A N4 C6 26.9(9) . . ?
C4 N4 C6 114.2(11) . . ?
C6A N4 Ni1 129.3(11) . . ?
C4 N4 Ni1 106.3(7) . . ?
C6 N4 Ni1 102.4(8) . . ?
C4 C4 N4 105.0(9) 5 . ?
C5 C5 C5A 99.5(61) 5 5 ?
C5 C5 N3 117.6(33) 5 5 ?
C5A C5 N3 48.3(11) 5 5 ?
C5 C5 C5A 65.8(57) 5 . ?
C5A C5 C5A 153.3(14) 5 . ?
N3 C5 C5A 116.8(13) 5 . ?
C5 C5 N3 50.9(30) 5 . ?
C5A C5 N3 110.6(12) 5 . ?
N3 C5 N3 87.7(14) 5 . ?
C5A C5 N3 42.7(10) . . ?
N3 C5A C5 70.7(14) . 5 ?
N3 C5A C8 70.1(15) . . ?
C5 C5A C8 140.5(16) 5 . ?
N3 C5A C5 78.2(14) . . ?
C5 C5A C5 14.7(13) 5 . ?
C8 C5A C5 147.2(15) . . ?
N3 C5A N3A 33.3(11) . . ?
C5 C5A N3A 104.0(13) 5 . ?
C8 C5A N3A 37.0(9) . . ?
C5 C5A N3A 110.5(12) . . ?
C6A C6 C7A 95.1(24) . . ?
C6A C6 C7 129.3(26) . . ?
C7A C6 C7 37.1(11) . . ?
C6A C6 N4 53.4(18) . . ?
C7A C6 N4 102.7(14) . . ?
C7 C6 N4 109.6(12) . . ?
C6A C6 C8A 139.5(26) . . ?
C7A C6 C8A 50.5(12) . . ?
C7 C6 C8A 13.5(10) . . ?
N4 C6 C8A 107.8(14) . . ?
C6 C6A N4 99.7(22) . . ?
C6 C6A C7A 54.0(21) . . ?
N4 C6A C7A 105.4(15) . . ?
C8A C7 C7A 164.4(52) . . ?
C8A C7 C8 11.3(37) . . ?
C7A C7 C8 158.9(25) . . ?
C8A C7 C6 116.8(44) . . ?
C7A C7 C6 50.0(15) . . ?
C8 C7 C6 119.5(16) . . ?
C8A C7 N3A 43.4(39) . . ?
C7A C7 N3A 125.6(23) . . ?
C8 C7 N3A 33.6(9) . . ?
C6 C7 N3A 102.9(13) . . ?
C7 C7A C6 92.9(20) . . ?
C7 C7A C8A 5.3(17) . . ?
C6 C7A C8A 88.6(14) . . ?
C7 C7A C6A 121.6(20) . . ?
C6 C7A C6A 30.9(10) . . ?
C8A C7A C6A 116.7(16) . . ?
N3A C8 C8A 87.2(23) . . ?
N3A C8 C5A 79.8(18) . . ?
C8A C8 C5A 166.8(24) . . ?
N3A C8 N3 31.6(13) . . ?
C8A C8 N3 118.7(21) . . ?
C5A C8 N3 48.5(12) . . ?
N3A C8 C7 82.5(18) . . ?
C8A C8 C7 5.7(19) . . ?
C5A C8 C7 162.2(19) . . ?
N3 C8 C7 113.8(16) . . ?
C7 C8A C8 163.0(56) . . ?
C7 C8A N3A 121.5(49) . . ?
C8 C8A N3A 43.8(14) . . ?
C7 C8A C7A 10.4(35) . . ?
C8 C8A C7A 158.3(24) . . ?
N3A C8A C7A 114.6(18) . . ?
C7 C8A C6 49.7(38) . . ?
C8 C8A C6 133.1(22) . . ?
N3A C8A C6 103.1(17) . . ?
C7A C8A C6 40.9(11) . . ?

loop_
_geom_bond_atom_site_label_1
_geom_bond_atom_site_label_2
_geom_bond_distance
_geom_bond_site_symmetry_2
_geom_bond_publ_flag
Cr1 N2 2.089(7) . ?
Cr1 N2 2.089(7) 3_665 ?
Cr1 N2 2.089(7) 2_655 ?
Cr1 C1 2.102(8) 2_655 ?
Cr1 C1 2.102(8) . ?
Cr1 C1 2.102(8) 3_665 ?
C1 N1 1.144(9) . ?
N1 Ni1 2.170(6) . ?
N2 C2 1.504(11) . ?
C2 C3 1.46(3) . ?
C2 C3 1.58(2) 3_665 ?
C3 C2 1.58(2) 2_655 ?
Ni1 N3 2.04(2) 5 ?
Ni1 N3 2.04(2) . ?
Ni1 N4 2.069(11) . ?
Ni1 N4 2.069(11) 5 ?
Ni1 N3A 2.142(14) 5 ?
Ni1 N3A 2.142(14) . ?
Ni1 N1 2.170(6) 5 ?
N3 N3A 0.83(2) . ?
N3 C5A 1.16(2) . ?
N3 C8 1.46(3) . ?
N3 C5 1.47(2) 5 ?
N3 C5 1.68(2) . ?
N3A C8 0.92(2) . ?
N3A C8A 1.33(3) . ?
N3A C5A 1.50(2) . ?
N3A C7 1.65(3) . ?
N4 C6A 1.42(2) . ?
N4 C4 1.52(2) . ?
N4 C6 1.74(2) . ?
C4 C4 1.51(3) 5 ?
C5 C5 0.38(3) 5 ?
C5 C5A 1.36(3) 5 ?
C5 N3 1.47(2) 5 ?
C5 C5A 1.47(3) . ?
C5A C5 1.36(3) 5 ?
C5A C8 1.36(3) . ?
C6 C6A 0.80(2) . ?
C6 C7A 1.26(2) . ?
C6 C7 1.64(3) . ?
C6 C8A 1.92(3) . ?
C6A C7A 1.55(3) . ?
C7 C8A 0.50(3) . ?
C7 C7A 0.99(2) . ?
C7 C8 1.49(3) . ?
C7A C8A 1.48(3) . ?
C8 C8A 1.00(3) . ?
